data_7715588
loop_
_publ_author_name
'M&#x105;czka, Miros&#x142;aw'
'Sobczak, Szymon'
'Ptak, Maciej'
'Sm&#xf3;&#x142;ka, Szymon'
'Fedoruk, Katarzyna'
'Dyba&#x142;a, Filip'
'Herman, Artur P.'
'Paraguassu, Waldeci'
'Zar&#x119;ba, Jan K'
'Kudrawiec, Robert'
'Sieradzki, Adam'
'Katrusiak, Andrzej'

_publ_section_title
;
 Revisiting a (001)-oriented layered lead chloride templated by
 1,2,4-triazolium: structural phase transitions, lattice dynamics and
 broadband photoluminescence.
;
_journal_issue 16
_journal_name_full 'Dalton transactions (Cambridge, England : 2003)'
_journal_page_first 6906
_journal_page_last 6919
_journal_paper_doi 10.1039/d4dt00406j
_journal_volume 53
_journal_year 2024
_chemical_formula_moiety 'Cl2.286 Pb0.571, 1.143(C2 H4 N3)'
_chemical_formula_sum 'C2.29 H4.57 Cl2.29 N3.43 Pb0.57'
_chemical_formula_weight 279.52
_chemical_name_systematic Tz2PbCl4
_space_group_crystal_system orthorhombic
_space_group_IT_number 62
_space_group_name_Hall '-P 2ac 2n'
_space_group_name_H-M_alt 'P n m a'
_atom_sites_solution_hydrogens geom
_audit_creation_date 2023-12-15
_audit_creation_method
;
Olex2 1.5
(compiled 2023.08.24 svn.re1ec1418 for OlexSys, GUI svn.r6817)
;
_audit_update_record
;
2024-03-04 deposited with the CCDC.	2024-03-21 downloaded from the CCDC.
;
_cell_angle_alpha 90
_cell_angle_beta 90
_cell_angle_gamma 90
_cell_formula_units_Z 7
_cell_length_a 7.4798(4)
_cell_length_b 21.5667(13)
_cell_length_c 8.3086(4)
_cell_measurement_reflns_used 5993
_cell_measurement_temperature 280.01(10)
_cell_measurement_theta_max 28.7960
_cell_measurement_theta_min 3.6460
_cell_volume 1340.30(13)
_computing_cell_refinement 'CrysAlisPro 1.171.42.49 (Rigaku OD, 2022)'
_computing_data_collection 'CrysAlisPro 1.171.42.49 (Rigaku OD, 2022)'
_computing_data_reduction 'CrysAlisPro 1.171.42.49 (Rigaku OD, 2022)'
_computing_molecular_graphics 'Olex2 1.5 (Dolomanov et al., 2009)'
_computing_publication_material 'Olex2 1.5 (Dolomanov et al., 2009)'
_computing_structure_refinement 'SHELXL 2018/3 (Sheldrick, 2015)'
_computing_structure_solution 'SHELXT 2018/2 (Sheldrick, 2018)'
_diffrn_ambient_temperature 280.15
_diffrn_detector_area_resol_mean 8.0772
_diffrn_detector_type Eos
_diffrn_measured_fraction_theta_full 0.972
_diffrn_measured_fraction_theta_max 0.912
_diffrn_measurement_device 'four-circle diffractometer'
_diffrn_measurement_device_type 'Xcalibur, Eos'
_diffrn_measurement_method '\w scans'
_diffrn_radiation_type MoK\a
_diffrn_radiation_wavelength 0.71073
_diffrn_reflns_av_R_equivalents 0.0396
_diffrn_reflns_av_unetI/netI 0.0226
_diffrn_reflns_Laue_measured_fraction_full 0.972
_diffrn_reflns_Laue_measured_fraction_max 0.912
_diffrn_reflns_limit_h_max 10
_diffrn_reflns_limit_h_min -9
_diffrn_reflns_limit_k_max 27
_diffrn_reflns_limit_k_min -28
_diffrn_reflns_limit_l_max 11
_diffrn_reflns_limit_l_min -10
_diffrn_reflns_number 13755
_diffrn_reflns_point_group_measured_fraction_full 0.972
_diffrn_reflns_point_group_measured_fraction_max 0.912
_diffrn_reflns_theta_full 25.000
_diffrn_reflns_theta_max 28.970
_diffrn_reflns_theta_min 2.627
_exptl_absorpt_coefficient_mu 13.364
_exptl_absorpt_correction_T_max 0.248
_exptl_absorpt_correction_T_min 0.057
_exptl_absorpt_correction_type analytical
_exptl_absorpt_process_details
;
CrysAlisPro 1.171.42.49 (Rigaku Oxford Diffraction, 2022)
Analytical numeric absorption correction using a multifaceted crystal
model based on expressions derived by R.C. Clark & J.S. Reid.
(Clark, R. C. & Reid, J. S. (1995). Acta Cryst. A51, 887-897)
Empirical absorption correction using spherical harmonics,
implemented in SCALE3 ABSPACK scaling algorithm.
;
_exptl_crystal_colour colourless
_exptl_crystal_colour_primary colourless
_exptl_crystal_density_diffrn 2.424
_exptl_crystal_description block
_exptl_crystal_F_000 896
_exptl_crystal_size_max 0.50
_exptl_crystal_size_mid 0.16
_exptl_crystal_size_min 0.12
_refine_diff_density_max 1.496
_refine_diff_density_min -1.216
_refine_diff_density_rms 0.134
_refine_ls_extinction_coef 0.0146(4)
_refine_ls_extinction_expression Fc^*^=kFc[1+0.001xFc^2^\l^3^/sin(2\q)]^-1/4^
_refine_ls_extinction_method 'SHELXL-2018/3 (Sheldrick 2018)'
_refine_ls_goodness_of_fit_ref 1.133
_refine_ls_hydrogen_treatment refU
_refine_ls_matrix_type full
_refine_ls_number_parameters 78
_refine_ls_number_reflns 1662
_refine_ls_number_restraints 0
_refine_ls_restrained_S_all 1.133
_refine_ls_R_factor_all 0.0325
_refine_ls_R_factor_gt 0.0244
_refine_ls_shift/su_max 0.001
_refine_ls_shift/su_mean 0.000
_refine_ls_structure_factor_coef Fsqd
_refine_ls_weighting_details 'w=1/[\s^2^(Fo^2^)+(0.0243P)^2^+1.3366P] where P=(Fo^2^+2Fc^2^)/3'
_refine_ls_weighting_scheme calc
_refine_ls_wR_factor_gt 0.0546
_refine_ls_wR_factor_ref 0.0575
_reflns_Friedel_coverage 0.000
_reflns_number_gt 1339
_reflns_number_total 1662
_reflns_threshold_expression 'I > 2\s(I)'
_cod_data_source_file d4dt00406j2.cif
_cod_data_source_block triag2pbcl4_iii_280_00
_cod_depositor_comments 'Adding full bibliography for 7715584--7715597.cif.'
_cod_database_code 7715588
_shelx_shelxl_version_number 2018/3
_shelx_space_group_comment
;
The symmetry employed for this shelxl refinement is uniquely defined
by the following loop, which should always be used as a source of
symmetry information in preference to the above space-group names.
They are only intended as comments.
;
_shelx_estimated_absorpt_t_max 0.297
_shelx_estimated_absorpt_t_min 0.050
_olex2_refinement_description
;
1.a Aromatic/amide H refined with riding coordinates:
 N2(H2), N1(H1), C1(H1A), C2(H2A)
;
_olex2_submission_special_instructions 'No special instructions were received'
_oxdiff_exptl_absorpt_empirical_details
;
Empirical correction (ABSPACK) includes:
- Absorption correction using spherical harmonics
- Frame scaling
;

loop_
_space_group_symop_operation_xyz
'x, y, z'
'-x+1/2, -y, z+1/2'
'-x, y+1/2, -z'
'x+1/2, -y+1/2, -z+1/2'
'-x, -y, -z'
'x-1/2, y, -z-1/2'
'x, -y-1/2, z'
'-x-1/2, y-1/2, z-1/2'

loop_
_atom_site_label
_atom_site_type_symbol
_atom_site_fract_x
_atom_site_fract_y
_atom_site_fract_z
_atom_site_U_iso_or_equiv
_atom_site_adp_type
_atom_site_occupancy
_atom_site_site_symmetry_order
_atom_site_calc_flag
_atom_site_refinement_flags_posn
_atom_site_refinement_flags_adp
_atom_site_refinement_flags_occupancy
_atom_site_disorder_assembly
_atom_site_disorder_group
Pb1 Pb 0.34974(3) 0.250000 0.49655(2) 0.02359(12) Uani 1 2 d S T P . .
Cl3 Cl 0.3437(2) 0.11724(6) 0.49301(10) 0.0481(4) Uani 1 1 d . . . . .
Cl2 Cl 0.5435(3) 0.250000 0.1999(2) 0.0576(5) Uani 1 2 d S T P . .
N2 N 0.8384(6) 0.1046(2) 0.3870(5) 0.0481(11) Uani 1 1 d . . . . .
H2 H 0.854594 0.122395 0.295526 0.052(15) Uiso 1 1 calc R . . . .
N1 N 0.8188(6) 0.0913(2) 0.6363(5) 0.0498(11) Uani 1 1 d . . . . .
H1 H 0.819274 0.097146 0.738693 0.065(16) Uiso 1 1 calc R . . . .
C1 C 0.8547(8) 0.1324(3) 0.5249(6) 0.0533(15) Uani 1 1 d . . . . .
H1A H 0.885906 0.173650 0.541411 0.040(12) Uiso 1 1 calc R . . . .
C2 C 0.7809(10) 0.0381(3) 0.5587(6) 0.0600(16) Uani 1 1 d . . . . .
H2A H 0.749800 0.001254 0.609710 0.10(2) Uiso 1 1 calc R . . . .
N3 N 0.7930(8) 0.04460(19) 0.4045(5) 0.0591(13) Uani 1 1 d . . . . .
Cl1 Cl 0.6213(2) 0.250000 0.73740(19) 0.0510(5) Uani 1 2 d S T P . .

loop_
_atom_site_aniso_label
_atom_site_aniso_U_11
_atom_site_aniso_U_22
_atom_site_aniso_U_33
_atom_site_aniso_U_23
_atom_site_aniso_U_13
_atom_site_aniso_U_12
Pb1 0.02067(15) 0.03270(16) 0.01739(14) 0.000 -0.00031(7) 0.000
Cl3 0.0826(12) 0.0347(6) 0.0271(6) 0.0008(4) -0.0008(5) -0.0015(6)
Cl2 0.0478(11) 0.0814(13) 0.0437(9) 0.000 0.0260(8) 0.000
N2 0.067(3) 0.044(2) 0.033(2) 0.0031(18) 0.0079(18) -0.0057(19)
N1 0.061(3) 0.064(3) 0.024(2) -0.0067(19) 0.0023(17) 0.001(2)
C1 0.058(4) 0.049(3) 0.052(3) -0.013(2) 0.006(2) -0.011(3)
C2 0.098(5) 0.048(3) 0.034(2) 0.003(2) 0.008(3) -0.002(3)
N3 0.101(4) 0.041(3) 0.036(2) -0.0047(18) 0.003(2) -0.007(2)
Cl1 0.0359(8) 0.0793(12) 0.0379(9) 0.000 -0.0174(7) 0.000

loop_
_atom_type_symbol
_atom_type_description
_atom_type_scat_dispersion_real
_atom_type_scat_dispersion_imag
_atom_type_scat_source
C C 0.0033 0.0016 'International Tables Vol C Tables 4.2.6.8 and 6.1.1.4'
H H 0.0000 0.0000 'International Tables Vol C Tables 4.2.6.8 and 6.1.1.4'
Cl Cl 0.1484 0.1585 'International Tables Vol C Tables 4.2.6.8 and 6.1.1.4'
N N 0.0061 0.0033 'International Tables Vol C Tables 4.2.6.8 and 6.1.1.4'
Pb Pb -3.3944 10.1111 'International Tables Vol C Tables 4.2.6.8 and 6.1.1.4'

loop_
_exptl_crystal_face_index_h
_exptl_crystal_face_index_k
_exptl_crystal_face_index_l
_exptl_crystal_face_perp_dist
8 1 -7 0.0869
-8 0 -7 0.0832
-11 -1 -1 0.0738
-1 -1 12 0.4117
11 1 0 0.0824
1 -2 -12 0.1383
0 -30 -1 0.0656
0 30 0 0.0459

loop_
_geom_angle_atom_site_label_1
_geom_angle_atom_site_label_2
_geom_angle_atom_site_label_3
_geom_angle
_geom_angle_site_symmetry_1
_geom_angle_site_symmetry_3
_geom_angle_publ_flag
Cl3 Pb1 Cl3 177.84(6) 7_565 . ?
Cl2 Pb1 Cl3 88.92(3) 6_556 . ?
Cl2 Pb1 Cl3 89.95(2) . . ?
Cl2 Pb1 Cl3 89.95(2) . 7_565 ?
Cl2 Pb1 Cl3 88.92(3) 6_556 7_565 ?
Cl2 Pb1 Cl2 84.984(14) 6_556 . ?
Cl2 Pb1 Cl1 170.90(5) 6_556 . ?
Cl1 Pb1 Cl3 91.06(3) . . ?
Cl1 Pb1 Cl3 89.91(2) 6_557 7_565 ?
Cl1 Pb1 Cl3 91.06(3) . 7_565 ?
Cl1 Pb1 Cl3 89.91(2) 6_557 . ?
Cl1 Pb1 Cl2 87.77(5) 6_557 6_556 ?
Cl1 Pb1 Cl2 104.12(5) . . ?
Cl1 Pb1 Cl2 172.75(5) 6_557 . ?
Cl1 Pb1 Cl1 83.129(7) 6_557 . ?
Pb1 Cl2 Pb1 155.91(8) 6_656 . ?
C1 N2 H2 124.1 . . ?
C1 N2 N3 111.8(4) . . ?
N3 N2 H2 124.1 . . ?
C1 N1 H1 126.8 . . ?
C1 N1 C2 106.4(4) . . ?
C2 N1 H1 126.8 . . ?
N2 C1 N1 107.0(5) . . ?
N2 C1 H1A 126.5 . . ?
N1 C1 H1A 126.5 . . ?
N1 C2 H2A 124.2 . . ?
N3 C2 N1 111.6(4) . . ?
N3 C2 H2A 124.2 . . ?
C2 N3 N2 103.3(4) . . ?
Pb1 Cl1 Pb1 172.27(7) 6_657 . ?

loop_
_geom_bond_atom_site_label_1
_geom_bond_atom_site_label_2
_geom_bond_distance
_geom_bond_site_symmetry_2
_geom_bond_publ_flag
Pb1 Cl3 2.8637(14) . ?
Pb1 Cl3 2.8636(14) 7_565 ?
Pb1 Cl2 2.8126(16) 6_556 ?
Pb1 Cl2 2.8594(15) . ?
Pb1 Cl1 2.7937(15) 6_557 ?
Pb1 Cl1 2.8516(14) . ?
N2 H2 0.8600 . ?
N2 C1 1.299(6) . ?
N2 N3 1.346(6) . ?
N1 H1 0.8600 . ?
N1 C1 1.309(7) . ?
N1 C2 1.347(7) . ?
C1 H1A 0.9300 . ?
C2 H2A 0.9300 . ?
C2 N3 1.292(7) . ?

loop_
_geom_torsion_atom_site_label_1
_geom_torsion_atom_site_label_2
_geom_torsion_atom_site_label_3
_geom_torsion_atom_site_label_4
_geom_torsion
_geom_torsion_site_symmetry_1
_geom_torsion_site_symmetry_2
_geom_torsion_site_symmetry_3
_geom_torsion_site_symmetry_4
_geom_torsion_publ_flag
N1 C2 N3 N2 -0.7(6) . . . . ?
C1 N2 N3 C2 0.8(6) . . . . ?
C1 N1 C2 N3 0.4(7) . . . . ?
C2 N1 C1 N2 0.1(7) . . . . ?
N3 N2 C1 N1 -0.6(7) . . . . ?
